data_2022158
loop_
_publ_author_name
'Deng, Qian-Jun'
'Chen, Min'
'Chen, Dong-Chu'
'Long, Hang-Yu'
'Chen, Chang-Ai'

_publ_section_title
;
 Tracking the dissolution--recrystallization structural transformation
 (DRST) of copper(II) complexes: a combined crystallographic, mass
 spectrometric and DFT study
;
_journal_coeditor_code LF3115
_journal_issue 7
_journal_name_full 'Acta Crystallographica Section C'
_journal_page_first
;
;
_journal_paper_doi 10.1107/S2053229620006701
_journal_volume 76
_journal_year 2020
_chemical_absolute_configuration ad
_chemical_formula_iupac '[Cu (N C S)2 (C10 H9 N O)2]'
_chemical_formula_moiety 'C22 H18 Cu N4 O2 S2'
_chemical_formula_sum 'C22 H18 Cu N4 O2 S2'
_chemical_formula_weight 498.06
_chemical_name_systematic Bis(8-methoxyquinoline-\k^2^<i>N</i>,<i>O</i>)bis(thiocyanato-\k<i>N</i>)copper(II)
_space_group_crystal_system trigonal
_space_group_IT_number 154
_space_group_name_Hall 'P 32 2"'
_space_group_name_H-M_alt 'P 32 2 1'
_atom_sites_solution_hydrogens geom
_atom_sites_solution_primary dual
_atom_sites_solution_secondary difmap
_audit_creation_method
;
Olex2 1.3
(compiled 2019.09.11 svn.r3662 for OlexSys, GUI svn.r5938)
;
_cell_angle_alpha 90.00
_cell_angle_beta 90.00
_cell_angle_gamma 120.00
_cell_formula_units_Z 3
_cell_length_a 9.7940(3)
_cell_length_b 9.7940(3)
_cell_length_c 19.8673(8)
_cell_measurement_reflns_used 1978
_cell_measurement_temperature 293(2)
_cell_measurement_theta_max 23.9250
_cell_measurement_theta_min 3.8890
_cell_volume 1650.40(10)
_computing_cell_refinement
;
CrysAlis PRO (Rigaku OD, 2015)
;
_computing_data_collection
;
CrysAlis PRO (Rigaku OD, 2015)
;
_computing_data_reduction
;
CrysAlis PRO (Rigaku OD, 2015)
;
_computing_molecular_graphics
;
OLEX2 (Dolomanov <i>et al.</i>,  2009)
;
_computing_publication_material
;
OLEX2 (Dolomanov <i>et al.</i>,  2009)
;
_computing_structure_refinement
;
SHELXL2014 (Sheldrick, 2015)
;
_computing_structure_solution
;
SHELXS97 (Sheldrick, 2008)
;
_diffrn_ambient_temperature 293(2)
_diffrn_detector 'CCD plate'
_diffrn_detector_area_resol_mean 15.9784
_diffrn_measured_fraction_theta_full 0.995
_diffrn_measured_fraction_theta_max 0.995
_diffrn_measurement_device 'four-circle diffractometer'
_diffrn_measurement_device_type 'Rigaku SuperNova Single Source diffractometer with an Eos detector'
_diffrn_measurement_method '\w scans'
_diffrn_radiation_monochromator mirror
_diffrn_radiation_probe x-ray
_diffrn_radiation_type 'Mo K\a'
_diffrn_radiation_wavelength 0.71073
_diffrn_reflns_av_R_equivalents 0.0356
_diffrn_reflns_av_unetI/netI 0.0354
_diffrn_reflns_limit_h_max 11
_diffrn_reflns_limit_h_min -11
_diffrn_reflns_limit_k_max 11
_diffrn_reflns_limit_k_min -11
_diffrn_reflns_limit_l_max 22
_diffrn_reflns_limit_l_min -23
_diffrn_reflns_number 7518
_diffrn_reflns_theta_full 24.99
_diffrn_reflns_theta_max 24.99
_diffrn_reflns_theta_min 3.90
_diffrn_source 'micro-focus sealed X-ray tube'
_exptl_absorpt_coefficient_mu 1.209
_exptl_absorpt_correction_T_max 1.00000
_exptl_absorpt_correction_T_min 0.81195
_exptl_absorpt_correction_type multi-scan
_exptl_absorpt_process_details
;
(CrysAlis PRO; Rigaku OD 2015)
;
_exptl_crystal_colour green
_exptl_crystal_density_diffrn 1.503
_exptl_crystal_density_method 'not measured'
_exptl_crystal_description block
_exptl_crystal_F_000 765
_exptl_crystal_size_max 0.05
_exptl_crystal_size_mid 0.03
_exptl_crystal_size_min 0.03
_refine_diff_density_max 0.771
_refine_diff_density_min -0.433
_refine_ls_abs_structure_details
;
Flack (1983)
;
_refine_ls_abs_structure_Flack 0.32(4)
_refine_ls_extinction_method none
_refine_ls_goodness_of_fit_ref 1.113
_refine_ls_hydrogen_treatment mixed
_refine_ls_matrix_type full
_refine_ls_number_parameters 142
_refine_ls_number_reflns 1937
_refine_ls_number_restraints 0
_refine_ls_restrained_S_all 1.113
_refine_ls_R_factor_all 0.0645
_refine_ls_R_factor_gt 0.0540
_refine_ls_shift/su_max 0.000
_refine_ls_shift/su_mean 0.000
_refine_ls_structure_factor_coef Fsqd
_refine_ls_weighting_details 'calc w=1/[\s^2^(Fo^2^)+(0.0663P)^2^+2.3337P] where P=(Fo^2^+2Fc^2^)/3'
_refine_ls_weighting_scheme calc
_refine_ls_wR_factor_gt 0.1408
_refine_ls_wR_factor_ref 0.1487
_reflns_number_gt 1685
_reflns_number_total 1937
_reflns_threshold_expression >2sigma(I)
_cod_data_source_file lf3115sup1.cif
_cod_data_source_block Cu1
_cod_database_code 2022158

loop_
_space_group_symop_id
_space_group_symop_operation_xyz
1 'x, y, z'
2 '-y, x-y, z+2/3'
3 '-x+y, -x, z+1/3'
4 'y, x, -z'
5 'x-y, -y, -z+1/3'
6 '-x, -x+y, -z+2/3'

loop_
_atom_site_type_symbol
_atom_site_label
_atom_site_fract_x
_atom_site_fract_y
_atom_site_fract_z
_atom_site_U_iso_or_equiv
_atom_site_adp_type
_atom_site_calc_flag
_atom_site_refinement_flags
_atom_site_occupancy
_atom_site_symmetry_multiplicity
_atom_site_disorder_assembly
_atom_site_disorder_group
Cu Cu1 1.0000 0.56436(10) 0.3333 0.0441(3) Uani d S 1 2 . .
S S1 0.6161(3) 0.0593(3) 0.26515(12) 0.0835(7) Uani d . 1 1 . .
O O1 0.8579(5) 0.5224(5) 0.4387(2) 0.0562(12) Uani d . 1 1 . .
N N2 1.1163(5) 0.7683(5) 0.3867(2) 0.0429(10) Uani d . 1 1 . .
C C11 0.7492(8) 0.2376(9) 0.2879(3) 0.0538(16) Uani d . 1 1 . .
C C7 1.0685(6) 0.7794(7) 0.4510(3) 0.0414(13) Uani d . 1 1 . .
C C6 1.1538(7) 0.9182(7) 0.4888(3) 0.0511(15) Uani d . 1 1 . .
N N1 0.8560(8) 0.3562(7) 0.2996(3) 0.079(2) Uani d . 1 1 . .
C C5 1.1037(9) 0.9244(10) 0.5550(4) 0.072(2) Uani d . 1 1 . .
H H5 1.1581 1.0154 0.5808 0.087 Uiso calc R 1 1 . .
C C9 1.3276(8) 1.0289(9) 0.3973(3) 0.0653(19) Uani d . 1 1 . .
H H9 1.4139 1.1137 0.3770 0.078 Uiso calc R 1 1 . .
C C10 1.2426(7) 0.8887(7) 0.3623(3) 0.0519(16) Uani d . 1 1 . .
H H10 1.2770 0.8803 0.3197 0.062 Uiso calc R 1 1 . .
C C2 0.9323(7) 0.6492(7) 0.4793(3) 0.0455(14) Uani d . 1 1 . .
C C4 0.9746(10) 0.7952(10) 0.5803(4) 0.077(2) Uani d . 1 1 . .
H H4 0.9441 0.7980 0.6244 0.092 Uiso calc R 1 1 . .
C C8 1.2865(8) 1.0435(8) 0.4600(3) 0.0599(17) Uani d . 1 1 . .
H H8 1.3462 1.1364 0.4840 0.072 Uiso calc R 1 1 . .
C C3 0.8876(8) 0.6606(9) 0.5428(3) 0.0654(16) Uani d . 1 1 . .
H H3 0.7973 0.5766 0.5611 0.078 Uiso calc R 1 1 . .
C C1 0.7280(8) 0.3808(8) 0.4657(4) 0.070(2) Uani d . 1 1 . .
H H1A 0.6387 0.3954 0.4714 0.104 Uiso calc R 1 1 . .
H H1B 0.7573 0.3577 0.5085 0.104 Uiso calc R 1 1 . .
H H1C 0.7011 0.2948 0.4353 0.104 Uiso calc R 1 1 . .

loop_
_atom_site_aniso_label
_atom_site_aniso_U_11
_atom_site_aniso_U_22
_atom_site_aniso_U_33
_atom_site_aniso_U_12
_atom_site_aniso_U_13
_atom_site_aniso_U_23
Cu1 0.0366(5) 0.0413(4) 0.0530(6) 0.0183(3) -0.0053(5) -0.0026(2)
S1 0.0744(14) 0.0687(13) 0.0966(15) 0.0277(11) -0.0044(11) -0.0115(11)
O1 0.046(2) 0.049(2) 0.055(2) 0.010(2) 0.007(2) 0.007(2)
N2 0.036(2) 0.041(2) 0.046(2) 0.015(2) -0.002(2) 0.008(2)
C11 0.047(4) 0.071(5) 0.049(3) 0.034(4) 0.006(3) 0.013(3)
C7 0.036(3) 0.047(3) 0.043(3) 0.023(2) -0.005(2) 0.003(2)
C6 0.046(4) 0.051(4) 0.051(3) 0.020(3) -0.002(3) -0.001(3)
N1 0.076(5) 0.049(3) 0.099(5) 0.022(3) -0.034(4) -0.019(3)
C5 0.066(5) 0.077(5) 0.060(4) 0.026(4) -0.002(4) -0.021(4)
C9 0.051(4) 0.058(4) 0.063(4) 0.010(3) 0.006(3) 0.010(4)
C10 0.044(3) 0.044(3) 0.051(3) 0.009(3) 0.002(3) 0.005(3)
C2 0.038(3) 0.048(4) 0.046(3) 0.017(2) -0.004(3) 0.001(3)
C4 0.072(5) 0.097(6) 0.055(4) 0.038(5) 0.012(4) -0.007(4)
C8 0.053(4) 0.047(4) 0.064(4) 0.013(3) -0.005(3) -0.007(3)
C3 0.051(4) 0.068(4) 0.058(3) 0.014(3) 0.006(3) 0.004(4)
C1 0.048(4) 0.048(4) 0.092(5) 0.008(3) 0.012(4) 0.013(4)

loop_
_atom_type_symbol
_atom_type_description
_atom_type_scat_dispersion_real
_atom_type_scat_dispersion_imag
_atom_type_scat_source
C C 0.0033 0.0016 'International Tables Vol C Tables 4.2.6.8 and 6.1.1.4'
H H 0.0000 0.0000 'International Tables Vol C Tables 4.2.6.8 and 6.1.1.4'
Cu Cu 0.3201 1.2651 'International Tables Vol C Tables 4.2.6.8 and 6.1.1.4'
N N 0.0061 0.0033 'International Tables Vol C Tables 4.2.6.8 and 6.1.1.4'
O O 0.0106 0.0060 'International Tables Vol C Tables 4.2.6.8 and 6.1.1.4'
S S 0.1246 0.1234 'International Tables Vol C Tables 4.2.6.8 and 6.1.1.4'

loop_
_geom_angle_atom_site_label_1
_geom_angle_atom_site_label_2
_geom_angle_atom_site_label_3
_geom_angle_site_symmetry_1
_geom_angle_site_symmetry_3
_geom_angle
_geom_angle_publ_flag
O1 Cu1 O1 6_765 . 166.6(2) ?
N2 Cu1 O1 . . 73.11(15) ?
N2 Cu1 O1 6_765 6_765 73.11(15) ?
N2 Cu1 O1 . 6_765 97.25(16) ?
N2 Cu1 O1 6_765 . 97.25(16) ?
N2 Cu1 N2 6_765 . 90.8(3) ?
N1 Cu1 O1 6_765 6_765 93.8(2) ?
N1 Cu1 O1 6_765 . 95.5(2) ?
N1 Cu1 O1 . 6_765 95.5(2) ?
N1 Cu1 O1 . . 93.8(2) ?
N1 Cu1 N2 6_765 . 89.8(2) ?
N1 Cu1 N2 6_765 6_765 166.8(2) ?
N1 Cu1 N2 . 6_765 89.8(2) ?
N1 Cu1 N2 . . 166.8(2) ?
N1 Cu1 N1 . 6_765 92.5(4) ?
C2 O1 Cu1 . . 111.1(3) ?
C2 O1 C1 . . 118.3(5) ?
C1 O1 Cu1 . . 129.8(4) ?
C7 N2 Cu1 . . 120.9(3) ?
C10 N2 Cu1 . . 120.5(4) ?
C10 N2 C7 . . 118.5(5) ?
N1 C11 S1 . . 170.4(7) ?
N2 C7 C6 . . 120.6(5) ?
N2 C7 C2 . . 119.8(5) ?
C6 C7 C2 . . 119.6(5) ?
C7 C6 C5 . . 119.2(6) ?
C8 C6 C7 . . 118.4(5) ?
C8 C6 C5 . . 122.4(6) ?
C11 N1 Cu1 . . 165.4(7) ?
C6 C5 H5 . . 120.5 ?
C4 C5 C6 . . 118.9(7) ?
C4 C5 H5 . . 120.5 ?
C10 C9 H9 . . 119.7 ?
C8 C9 H9 . . 119.7 ?
C8 C9 C10 . . 120.6(6) ?
N2 C10 C9 . . 122.6(6) ?
N2 C10 H10 . . 118.7 ?
C9 C10 H10 . . 118.7 ?
O1 C2 C7 . . 114.9(5) ?
O1 C2 C3 . . 125.7(6) ?
C3 C2 C7 . . 119.3(6) ?
C5 C4 H4 . . 118.9 ?
C5 C4 C3 . . 122.2(7) ?
C3 C4 H4 . . 118.9 ?
C6 C8 H8 . . 120.4 ?
C9 C8 C6 . . 119.1(6) ?
C9 C8 H8 . . 120.4 ?
C2 C3 C4 . . 120.8(7) ?
C2 C3 H3 . . 119.6 ?
C4 C3 H3 . . 119.6 ?
O1 C1 H1A . . 109.5 ?
O1 C1 H1B . . 109.5 ?
O1 C1 H1C . . 109.5 ?
H1A C1 H1B . . 109.5 ?
H1A C1 H1C . . 109.5 ?
H1B C1 H1C . . 109.5 ?

loop_
_geom_bond_atom_site_label_1
_geom_bond_atom_site_label_2
_geom_bond_site_symmetry_2
_geom_bond_distance
_geom_bond_publ_flag
Cu1 O1 . 2.432(4) ?
Cu1 O1 6_765 2.432(4) ?
Cu1 N2 6_765 2.034(5) ?
Cu1 N2 . 2.034(5) ?
Cu1 N1 6_765 1.928(6) ?
Cu1 N1 . 1.928(6) ?
S1 C11 . 1.636(8) ?
O1 C2 . 1.349(7) ?
O1 C1 . 1.437(7) ?
N2 C7 . 1.384(7) ?
N2 C10 . 1.303(7) ?
C11 N1 . 1.132(8) ?
C7 C6 . 1.405(8) ?
C7 C2 . 1.422(8) ?
C6 C5 . 1.415(9) ?
C6 C8 . 1.389(9) ?
C5 H5 . 0.9300 ?
C5 C4 . 1.361(11) ?
C9 H9 . 0.9300 ?
C9 C10 . 1.385(9) ?
C9 C8 . 1.339(9) ?
C10 H10 . 0.9300 ?
C2 C3 . 1.357(8) ?
C4 H4 . 0.9300 ?
C4 C3 . 1.377(10) ?
C8 H8 . 0.9300 ?
C3 H3 . 0.9300 ?
C1 H1A . 0.9600 ?
C1 H1B . 0.9600 ?
C1 H1C . 0.9600 ?

loop_
_geom_torsion_atom_site_label_1
_geom_torsion_atom_site_label_2
_geom_torsion_atom_site_label_3
_geom_torsion_atom_site_label_4
_geom_torsion_site_symmetry_1
_geom_torsion_site_symmetry_2
_geom_torsion_site_symmetry_3
_geom_torsion_site_symmetry_4
_geom_torsion
_geom_torsion_publ_flag
Cu1 O1 C2 C7 . . . . 3.4(5) ?
Cu1 O1 C2 C3 . . . . -176.7(5) ?
Cu1 N2 C7 C6 . . . . 177.0(4) ?
Cu1 N2 C7 C2 . . . . -2.7(6) ?
Cu1 N2 C10 C9 . . . . -178.7(5) ?
S1 C11 N1 Cu1 . . . . -170(2) ?
O1 Cu1 O1 C2 6_765 . . . -49.0(3) ?
O1 Cu1 O1 C1 6_765 . . . 141.5(5) ?
O1 Cu1 N2 C7 6_765 . . . 173.7(4) ?
O1 Cu1 N2 C7 . . . . 3.3(4) ?
O1 Cu1 N2 C10 . . . . 179.7(5) ?
O1 Cu1 N2 C10 6_765 . . . -9.9(5) ?
O1 Cu1 N1 C11 . . . . 30(3) ?
O1 Cu1 N1 C11 6_765 . . . -140(2) ?
O1 C2 C3 C4 . . . . 178.7(7) ?
N2 Cu1 O1 C2 . . . . -3.6(3) ?
N2 Cu1 O1 C2 6_765 . . . -92.3(4) ?
N2 Cu1 O1 C1 . . . . -173.2(6) ?
N2 Cu1 O1 C1 6_765 . . . 98.2(5) ?
N2 Cu1 N2 C7 6_765 . . . 100.6(4) ?
N2 Cu1 N2 C10 6_765 . . . -83.0(5) ?
N2 Cu1 N1 C11 6_765 . . . -67(3) ?
N2 Cu1 N1 C11 . . . . 26(3) ?
N2 C7 C6 C5 . . . . -178.6(6) ?
N2 C7 C6 C8 . . . . 0.2(8) ?
N2 C7 C2 O1 . . . . -1.0(7) ?
N2 C7 C2 C3 . . . . 179.1(5) ?
C7 N2 C10 C9 . . . . -2.2(9) ?
C7 C6 C5 C4 . . . . 0.4(11) ?
C7 C6 C8 C9 . . . . 0.8(10) ?
C7 C2 C3 C4 . . . . -1.5(10) ?
C6 C7 C2 O1 . . . . 179.3(5) ?
C6 C7 C2 C3 . . . . -0.6(8) ?
C6 C5 C4 C3 . . . . -2.5(13) ?
N1 Cu1 O1 C2 6_765 . . . 84.5(4) ?
N1 Cu1 O1 C2 . . . . 177.4(4) ?
N1 Cu1 O1 C1 6_765 . . . -85.0(5) ?
N1 Cu1 O1 C1 . . . . 7.9(6) ?
N1 Cu1 N2 C7 . . . . 7.8(13) ?
N1 Cu1 N2 C7 6_765 . . . -92.6(4) ?
N1 Cu1 N2 C10 . . . . -175.8(10) ?
N1 Cu1 N2 C10 6_765 . . . 83.9(5) ?
N1 Cu1 N1 C11 6_765 . . . 126(3) ?
C5 C6 C8 C9 . . . . 179.6(7) ?
C5 C4 C3 C2 . . . . 3.1(13) ?
C10 N2 C7 C6 . . . . 0.5(8) ?
C10 N2 C7 C2 . . . . -179.2(5) ?
C10 C9 C8 C6 . . . . -2.5(11) ?
C2 C7 C6 C5 . . . . 1.1(9) ?
C2 C7 C6 C8 . . . . 179.9(6) ?
C8 C6 C5 C4 . . . . -178.3(8) ?
C8 C9 C10 N2 . . . . 3.2(11) ?
C1 O1 C2 C7 . . . . 174.3(5) ?
C1 O1 C2 C3 . . . . -5.8(9) ?
